data_4102088
loop_
_publ_author_name
'Patrick G. Campbell'
'Lev N. Zakharov'
'Daniel J. Grant'
'David A. Dixon'
'Shih-Yuan Liu'

_publ_section_title
;
 Hydrogen Storage by Boron-Nitrogen Heterocycles: A Simple Route for Spent
 Fuel Regeneration
;
_journal_name_full 'Journal of the American Chemical Society'
_journal_page_first 3289
_journal_page_last 3291
_journal_paper_doi 10.1021/ja9106622
_journal_volume 132
_journal_year 2010
_chemical_formula_sum 'C20 H43 B K N O6'
_chemical_formula_weight 443.46
_chemical_name_systematic
; 
 ? 
;
_space_group_IT_number 14
_symmetry_cell_setting monoclinic
_symmetry_space_group_name_Hall '-P 2ybc'
_symmetry_space_group_name_H-M 'P 1 21/c 1'
_atom_sites_solution_hydrogens difmap
_atom_sites_solution_primary direct
_atom_sites_solution_secondary difmap
_audit_creation_method SHELXLTL
_cell_angle_alpha 90.00
_cell_angle_beta 92.087(8)
_cell_angle_gamma 90.00
_cell_formula_units_Z 4
_cell_length_a 9.883(5)
_cell_length_b 11.830(6)
_cell_length_c 22.453(10)
_cell_measurement_reflns_used 1785
_cell_measurement_temperature 173(2)
_cell_measurement_theta_max 19.21
_cell_measurement_theta_min 2.69
_cell_volume 2623(2)
_computing_cell_refinement 'Bruker SAINT'
_computing_data_collection 'Bruker SMART'
_computing_data_reduction 'Bruker SAINT'
_computing_molecular_graphics 'Bruker SHELXTL'
_computing_publication_material 'Bruker SHELXTL'
_computing_structure_refinement 'Bruker SHELXTL'
_computing_structure_solution 'Bruker SHELXTL'
_diffrn_ambient_temperature 173(2)
_diffrn_measured_fraction_theta_full 0.998
_diffrn_measured_fraction_theta_max 0.998
_diffrn_measurement_device_type 'CCD area detector Bruker Apex'
_diffrn_measurement_method 'phi and omega scans'
_diffrn_radiation_monochromator graphite
_diffrn_radiation_source 'fine-focus sealed tube'
_diffrn_radiation_type MoK\a
_diffrn_radiation_wavelength 0.71073
_diffrn_reflns_av_R_equivalents 0.0664
_diffrn_reflns_av_sigmaI/netI 0.0843
_diffrn_reflns_limit_h_max 11
_diffrn_reflns_limit_h_min -11
_diffrn_reflns_limit_k_max 14
_diffrn_reflns_limit_k_min -11
_diffrn_reflns_limit_l_max 22
_diffrn_reflns_limit_l_min -26
_diffrn_reflns_number 12183
_diffrn_reflns_theta_full 25.00
_diffrn_reflns_theta_max 25.00
_diffrn_reflns_theta_min 1.82
_exptl_absorpt_coefficient_mu 0.233
_exptl_absorpt_correction_T_max 0.9907
_exptl_absorpt_correction_T_min 0.9208
_exptl_absorpt_correction_type multi-scan
_exptl_absorpt_process_details SADABS
_exptl_crystal_colour colorless
_exptl_crystal_density_diffrn 1.123
_exptl_crystal_density_method 'not measured'
_exptl_crystal_description block
_exptl_crystal_F_000 968
_exptl_crystal_size_max 0.36
_exptl_crystal_size_mid 0.12
_exptl_crystal_size_min 0.04
_refine_diff_density_max 0.461
_refine_diff_density_min -0.400
_refine_diff_density_rms 0.062
_refine_ls_extinction_method none
_refine_ls_goodness_of_fit_ref 1.022
_refine_ls_hydrogen_treatment mixed
_refine_ls_matrix_type full
_refine_ls_number_parameters 398
_refine_ls_number_reflns 4615
_refine_ls_number_restraints 0
_refine_ls_restrained_S_all 1.022
_refine_ls_R_factor_all 0.1170
_refine_ls_R_factor_gt 0.0687
_refine_ls_shift/su_max 0.001
_refine_ls_shift/su_mean 0.000
_refine_ls_structure_factor_coef Fsqd
_refine_ls_weighting_details 'calc w=1/[\s^2^(Fo^2^)+(0.1002P)^2^+0.4092P] where P=(Fo^2^+2Fc^2^)/3'
_refine_ls_weighting_scheme calc
_refine_ls_wR_factor_gt 0.1669
_refine_ls_wR_factor_ref 0.1993
_reflns_number_gt 2825
_reflns_number_total 4615
_reflns_threshold_expression >2sigma(I)
_cod_data_source_file ja9106622_si_003.cif
_cod_data_source_block liur55
_cod_database_code 4102088

loop_
_symmetry_equiv_pos_as_xyz
'x, y, z'
'-x, y+1/2, -z+1/2'
'-x, -y, -z'
'x, -y-1/2, z-1/2'

loop_
_atom_site_label
_atom_site_type_symbol
_atom_site_fract_x
_atom_site_fract_y
_atom_site_fract_z
_atom_site_U_iso_or_equiv
_atom_site_adp_type
_atom_site_occupancy
_atom_site_symmetry_multiplicity
_atom_site_calc_flag
_atom_site_refinement_flags
_atom_site_disorder_assembly
_atom_site_disorder_group
K1 K 0.80293(7) 0.98707(6) 0.80070(4) 0.0385(3) Uani 1 1 d . . .
O1 O 0.9665(4) 1.0963(3) 0.89292(14) 0.0747(10) Uani 1 1 d . . .
O2 O 1.0669(3) 0.9151(3) 0.82731(17) 0.0773(10) Uani 1 1 d . . .
O3 O 0.9523(3) 0.8644(3) 0.71511(16) 0.0734(10) Uani 1 1 d . . .
O4 O 0.6903(3) 0.9488(3) 0.68541(13) 0.0697(9) Uani 1 1 d . . .
O5 O 0.6041(3) 1.1397(3) 0.74868(18) 0.0773(11) Uani 1 1 d . . .
O6 O 0.7003(4) 1.1728(2) 0.86335(17) 0.0781(11) Uani 1 1 d . . .
N1 N 0.6807(3) 0.6990(2) 0.92037(13) 0.0434(8) Uani 1 1 d . . .
B1 B 0.6931(4) 0.8016(3) 0.8782(2) 0.0385(10) Uani 1 1 d . . .
C1 C 0.6362(6) 0.7375(5) 0.9783(2) 0.0716(15) Uani 1 1 d . . .
C2 C 0.5013(6) 0.7999(5) 0.9742(3) 0.0830(17) Uani 1 1 d . . .
C3 C 0.5058(5) 0.9038(4) 0.9351(2) 0.0685(14) Uani 1 1 d . . .
C4 C 0.5479(4) 0.8690(4) 0.8733(2) 0.0493(10) Uani 1 1 d . . .
C5 C 0.7980(5) 0.6188(3) 0.9247(2) 0.0644(13) Uani 1 1 d . . .
C6 C 0.9283(7) 0.6776(5) 0.9479(4) 0.164(4) Uani 1 1 d . . .
H6A H 0.9492 0.7409 0.9216 0.246 Uiso 1 1 calc R . .
H6B H 1.0033 0.6234 0.9486 0.246 Uiso 1 1 calc R . .
H6C H 0.9154 0.7059 0.9883 0.246 Uiso 1 1 calc R . .
C7 C 0.7637(9) 0.5179(4) 0.9654(3) 0.120(3) Uani 1 1 d . . .
H7A H 0.6807 0.4810 0.9500 0.180 Uiso 1 1 calc R . .
H7B H 0.7502 0.5453 1.0059 0.180 Uiso 1 1 calc R . .
H7C H 0.8385 0.4634 0.9659 0.180 Uiso 1 1 calc R . .
C8 C 0.8212(5) 0.5688(4) 0.8642(2) 0.0729(14) Uani 1 1 d . . .
H8A H 0.8441 0.6292 0.8365 0.109 Uiso 1 1 calc R . .
H8B H 0.7387 0.5304 0.8495 0.109 Uiso 1 1 calc R . .
H8C H 0.8958 0.5144 0.8673 0.109 Uiso 1 1 calc R . .
C9 C 1.0637(10) 1.0178(7) 0.9165(4) 0.114(3) Uani 1 1 d . . .
C10 C 1.1473(7) 0.9768(7) 0.8689(5) 0.112(3) Uani 1 1 d . . .
C11 C 1.1415(7) 0.8601(7) 0.7818(4) 0.104(2) Uani 1 1 d . . .
C12 C 1.0439(8) 0.7921(6) 0.7462(4) 0.108(3) Uani 1 1 d . . .
C13 C 0.8544(8) 0.8089(7) 0.6761(4) 0.106(3) Uani 1 1 d . . .
C14 C 0.7694(9) 0.8936(9) 0.6442(3) 0.110(3) Uani 1 1 d . . .
C15 C 0.6075(9) 1.0385(6) 0.6592(3) 0.105(3) Uani 1 1 d . . .
C16 C 0.5215(7) 1.0863(6) 0.7053(4) 0.103(3) Uani 1 1 d . . .
C17 C 0.5220(6) 1.1922(6) 0.7931(4) 0.108(3) Uani 1 1 d . . .
C18 C 0.6106(8) 1.2515(5) 0.8359(5) 0.116(3) Uani 1 1 d . . .
C19 C 0.7861(9) 1.2208(6) 0.9103(3) 0.110(3) Uani 1 1 d . . .
C20 C 0.8732(9) 1.1318(7) 0.9358(3) 0.108(3) Uani 1 1 d . . .
H1A H 0.634(5) 0.678(4) 1.005(2) 0.077(15) Uiso 1 1 d . . .
H1B H 0.727(3) 0.775(3) 0.8335(16) 0.043(10) Uiso 1 1 d . . .
H1C H 0.705(4) 0.794(3) 1.0001(17) 0.052(11) Uiso 1 1 d . . .
H2A H 0.431(5) 0.732(5) 0.957(2) 0.096(16) Uiso 1 1 d . . .
H2B H 0.774(3) 0.868(3) 0.8975(15) 0.046(10) Uiso 1 1 d . . .
H2C H 0.470(5) 0.824(4) 1.015(2) 0.092(16) Uiso 1 1 d . . .
H3A H 0.582(4) 0.964(3) 0.9547(18) 0.058(12) Uiso 1 1 d . . .
H3B H 0.420(6) 0.946(5) 0.938(2) 0.101(17) Uiso 1 1 d . . .
H4A H 0.548(4) 0.931(4) 0.8429(18) 0.054(12) Uiso 1 1 d . . .
H4B H 0.473(4) 0.819(3) 0.8544(17) 0.048(10) Uiso 1 1 d . . .
H9A H 1.125(9) 1.049(7) 0.949(4) 0.19(3) Uiso 1 1 d . . .
H9B H 1.015(5) 0.954(5) 0.930(2) 0.093(17) Uiso 1 1 d . . .
H10A H 1.218(7) 0.914(6) 0.877(3) 0.14(3) Uiso 1 1 d . . .
H10B H 1.186(5) 1.034(4) 0.840(2) 0.082(15) Uiso 1 1 d . . .
H11A H 1.212(7) 0.813(6) 0.809(3) 0.13(2) Uiso 1 1 d . . .
H11B H 1.179(5) 0.922(5) 0.755(2) 0.096(17) Uiso 1 1 d . . .
H12A H 1.086(5) 0.748(4) 0.719(2) 0.084(16) Uiso 1 1 d . . .
H12B H 1.000(5) 0.742(4) 0.773(2) 0.089(16) Uiso 1 1 d . . .
H13A H 0.811(6) 0.759(5) 0.707(3) 0.101(18) Uiso 1 1 d . . .
H13B H 0.900(5) 0.769(4) 0.651(2) 0.087(16) Uiso 1 1 d . . .
H14A H 0.839(6) 0.952(5) 0.626(2) 0.099(17) Uiso 1 1 d . . .
H14B H 0.710(6) 0.856(5) 0.613(3) 0.11(2) Uiso 1 1 d . . .
H15A H 0.551(6) 1.011(5) 0.627(3) 0.11(2) Uiso 1 1 d . . .
H15B H 0.665(6) 1.100(5) 0.647(2) 0.102(18) Uiso 1 1 d . . .
H16A H 0.466(4) 1.026(4) 0.726(2) 0.070(13) Uiso 1 1 d . . .
H16B H 0.457(6) 1.151(6) 0.686(3) 0.12(2) Uiso 1 1 d . . .
H17A H 0.474(5) 1.134(5) 0.811(2) 0.095(18) Uiso 1 1 d . . .
H17B H 0.460(5) 1.240(4) 0.768(2) 0.076(14) Uiso 1 1 d . . .
H18A H 0.658(5) 1.314(4) 0.815(2) 0.082(15) Uiso 1 1 d . . .
H18B H 0.565(8) 1.291(6) 0.867(4) 0.16(3) Uiso 1 1 d . . .
H19A H 0.833(5) 1.285(4) 0.894(2) 0.081(14) Uiso 1 1 d . . .
H19B H 0.742(8) 1.252(6) 0.938(4) 0.16(3) Uiso 1 1 d . . .
H20A H 0.938(5) 1.160(5) 0.971(3) 0.097(17) Uiso 1 1 d . . .
H20B H 0.815(5) 1.072(5) 0.949(2) 0.089(15) Uiso 1 1 d . . .

loop_
_atom_site_aniso_label
_atom_site_aniso_U_11
_atom_site_aniso_U_22
_atom_site_aniso_U_33
_atom_site_aniso_U_23
_atom_site_aniso_U_13
_atom_site_aniso_U_12
K1 0.0389(4) 0.0369(5) 0.0403(5) 0.0001(4) 0.0105(3) 0.0014(3)
O1 0.096(2) 0.081(2) 0.0468(19) 0.0117(17) -0.0011(19) -0.048(2)
O2 0.0401(17) 0.089(2) 0.103(3) 0.030(2) 0.0027(19) 0.0005(17)
O3 0.074(2) 0.0567(19) 0.093(3) -0.0110(19) 0.0506(19) -0.0011(18)
O4 0.080(2) 0.087(2) 0.0427(18) 0.0053(17) 0.0021(17) -0.0290(18)
O5 0.0387(16) 0.058(2) 0.134(3) 0.035(2) -0.0031(19) -0.0021(15)
O6 0.091(2) 0.0344(16) 0.113(3) -0.0165(18) 0.065(2) -0.0091(17)
N1 0.0564(19) 0.0354(17) 0.0385(19) 0.0001(14) 0.0021(15) -0.0076(14)
B1 0.040(2) 0.033(2) 0.043(3) -0.0017(19) 0.006(2) -0.0021(18)
C1 0.114(5) 0.059(3) 0.042(3) 0.004(3) 0.012(3) -0.023(3)
C2 0.083(4) 0.098(4) 0.070(4) -0.030(3) 0.040(3) -0.025(3)
C3 0.048(3) 0.072(3) 0.086(4) -0.031(3) 0.019(3) 0.004(2)
C4 0.040(2) 0.049(2) 0.059(3) -0.006(2) 0.001(2) 0.0021(19)
C5 0.077(3) 0.037(2) 0.076(3) 0.002(2) -0.035(3) 0.000(2)
C6 0.110(5) 0.062(4) 0.309(12) -0.046(5) -0.135(7) 0.028(4)
C7 0.243(9) 0.045(3) 0.070(4) 0.008(3) -0.029(5) 0.024(4)
C8 0.059(3) 0.057(3) 0.104(4) 0.004(3) 0.015(3) 0.027(2)
C9 0.142(7) 0.112(6) 0.083(5) 0.050(5) -0.066(5) -0.068(6)
C10 0.063(4) 0.124(6) 0.147(8) 0.069(6) -0.037(5) -0.024(4)
C11 0.058(3) 0.103(5) 0.155(7) 0.047(5) 0.050(4) 0.036(4)
C12 0.108(5) 0.066(4) 0.157(7) 0.017(4) 0.098(6) 0.023(4)
C13 0.099(5) 0.104(5) 0.119(6) -0.072(5) 0.081(5) -0.036(4)
C14 0.111(6) 0.162(8) 0.058(4) -0.034(5) 0.027(4) -0.064(6)
C15 0.119(6) 0.110(5) 0.082(4) 0.063(4) -0.061(5) -0.058(5)
C16 0.061(3) 0.084(4) 0.161(7) 0.067(5) -0.030(5) -0.018(3)
C17 0.054(3) 0.056(4) 0.216(9) 0.043(5) 0.057(5) 0.026(3)
C18 0.106(5) 0.039(3) 0.211(8) 0.005(4) 0.109(6) 0.005(4)
C19 0.168(7) 0.062(4) 0.108(5) -0.048(4) 0.106(6) -0.067(5)
C20 0.179(7) 0.096(5) 0.051(3) -0.023(3) 0.036(4) -0.101(6)

loop_
_atom_type_symbol
_atom_type_description
_atom_type_scat_dispersion_real
_atom_type_scat_dispersion_imag
_atom_type_scat_source
C C 0.0033 0.0016 'International Tables Vol C Tables 4.2.6.8 and 6.1.1.4'
H H 0.0000 0.0000 'International Tables Vol C Tables 4.2.6.8 and 6.1.1.4'
B B 0.0013 0.0007 'International Tables Vol C Tables 4.2.6.8 and 6.1.1.4'
N N 0.0061 0.0033 'International Tables Vol C Tables 4.2.6.8 and 6.1.1.4'
O O 0.0106 0.0060 'International Tables Vol C Tables 4.2.6.8 and 6.1.1.4'
K K 0.2009 0.2494 'International Tables Vol C Tables 4.2.6.8 and 6.1.1.4'

loop_
_geom_angle_atom_site_label_1
_geom_angle_atom_site_label_2
_geom_angle_atom_site_label_3
_geom_angle
_geom_angle_site_symmetry_1
_geom_angle_site_symmetry_3
_geom_angle_publ_flag
O2 K1 O4 118.90(11) . . ?
O2 K1 O6 118.82(12) . . ?
O4 K1 O6 116.53(12) . . ?
O2 K1 O3 59.17(12) . . ?
O4 K1 O3 59.84(11) . . ?
O6 K1 O3 159.20(9) . . ?
O2 K1 O5 153.68(9) . . ?
O4 K1 O5 59.19(11) . . ?
O6 K1 O5 57.44(12) . . ?
O3 K1 O5 113.96(12) . . ?
O2 K1 O1 59.17(12) . . ?
O4 K1 O1 157.47(9) . . ?
O6 K1 O1 59.67(12) . . ?
O3 K1 O1 114.83(12) . . ?
O5 K1 O1 111.47(12) . . ?
O2 K1 B1 90.43(11) . . ?
O4 K1 B1 105.90(11) . . ?
O6 K1 B1 97.78(11) . . ?
O3 K1 B1 102.89(11) . . ?
O5 K1 B1 115.70(11) . . ?
O1 K1 B1 96.62(11) . . ?
O2 K1 C4 118.84(11) . . ?
O4 K1 C4 95.78(10) . . ?
O6 K1 C4 77.98(10) . . ?
O3 K1 C4 122.02(10) . . ?
O5 K1 C4 86.82(10) . . ?
O1 K1 C4 104.42(10) . . ?
B1 K1 C4 29.25(11) . . ?
O2 K1 C20 79.1(2) . . ?
O4 K1 C20 157.88(19) . . ?
O6 K1 C20 41.9(2) . . ?
O3 K1 C20 137.14(19) . . ?
O5 K1 C20 98.9(2) . . ?
O1 K1 C20 22.88(15) . . ?
B1 K1 C20 85.47(14) . . ?
C4 K1 C20 84.97(12) . . ?
O2 K1 H1B 85.7(7) . . ?
O4 K1 H1B 89.8(7) . . ?
O6 K1 H1B 118.4(8) . . ?
O3 K1 H1B 82.4(8) . . ?
O5 K1 H1B 119.7(7) . . ?
O1 K1 H1B 111.7(7) . . ?
B1 K1 H1B 21.6(8) . . ?
C4 K1 H1B 43.0(8) . . ?
C20 K1 H1B 105.2(8) . . ?
O2 K1 H2B 77.7(8) . . ?
O4 K1 H2B 128.7(8) . . ?
O6 K1 H2B 87.3(8) . . ?
O3 K1 H2B 111.1(8) . . ?
O5 K1 H2B 125.5(8) . . ?
O1 K1 H2B 73.8(8) . . ?
B1 K1 H2B 22.8(8) . . ?
C4 K1 H2B 42.7(8) . . ?
C20 K1 H2B 64.7(8) . . ?
H1B K1 H2B 40.5(11) . . ?
O2 K1 H4A 134.6(9) . . ?
O4 K1 H4A 86.7(8) . . ?
O6 K1 H4A 70.8(8) . . ?
O3 K1 H4A 126.9(8) . . ?
O5 K1 H4A 71.1(9) . . ?
O1 K1 H4A 110.5(8) . . ?
B1 K1 H4A 44.7(9) . . ?
C4 K1 H4A 15.7(9) . . ?
C20 K1 H4A 88.6(8) . . ?
H1B K1 H4A 55.5(12) . . ?
H2B K1 H4A 57.7(11) . . ?
C20 O1 C9 112.8(6) . . ?
C20 O1 K1 104.9(3) . . ?
C9 O1 K1 109.1(3) . . ?
C10 O2 C11 114.5(6) . . ?
C10 O2 K1 119.0(4) . . ?
C11 O2 K1 119.1(4) . . ?
C12 O3 C13 115.4(6) . . ?
C12 O3 K1 108.2(3) . . ?
C13 O3 K1 106.8(3) . . ?
C14 O4 C15 113.2(6) . . ?
C14 O4 K1 118.2(4) . . ?
C15 O4 K1 117.0(4) . . ?
C16 O5 C17 110.2(6) . . ?
C16 O5 K1 111.8(3) . . ?
C17 O5 K1 112.4(4) . . ?
C18 O6 C19 113.7(6) . . ?
C18 O6 K1 121.8(4) . . ?
C19 O6 K1 117.3(4) . . ?
C1 N1 C5 113.4(4) . . ?
C1 N1 B1 109.4(3) . . ?
C5 N1 B1 117.3(3) . . ?
N1 B1 C4 109.5(3) . . ?
N1 B1 K1 163.5(3) . . ?
C4 B1 K1 86.5(2) . . ?
N1 B1 H1B 111.1(18) . . ?
C4 B1 H1B 111.7(17) . . ?
K1 B1 H1B 64.1(18) . . ?
N1 B1 H2B 111.2(17) . . ?
C4 B1 H2B 106.1(17) . . ?
K1 B1 H2B 58.7(17) . . ?
H1B B1 H2B 107(2) . . ?
N1 C1 C2 112.9(4) . . ?
N1 C1 H1A 111(3) . . ?
C2 C1 H1A 111(3) . . ?
N1 C1 H1C 113(2) . . ?
C2 C1 H1C 105(2) . . ?
H1A C1 H1C 102(4) . . ?
C3 C2 C1 112.6(4) . . ?
C3 C2 H2A 115(3) . . ?
C1 C2 H2A 102(3) . . ?
C3 C2 H2C 108(3) . . ?
C1 C2 H2C 112(3) . . ?
H2A C2 H2C 108(4) . . ?
C2 C3 C4 108.9(4) . . ?
C2 C3 H3A 109(2) . . ?
C4 C3 H3A 109(2) . . ?
C2 C3 H3B 109(3) . . ?
C4 C3 H3B 118(3) . . ?
H3A C3 H3B 103(4) . . ?
C3 C4 B1 109.7(4) . . ?
C3 C4 K1 124.5(3) . . ?
B1 C4 K1 64.2(2) . . ?
C3 C4 H4A 115(2) . . ?
B1 C4 H4A 113(2) . . ?
K1 C4 H4A 49(2) . . ?
C3 C4 H4B 108(2) . . ?
B1 C4 H4B 112(2) . . ?
K1 C4 H4B 126(2) . . ?
H4A C4 H4B 99(3) . . ?
N1 C5 C8 109.4(3) . . ?
N1 C5 C6 111.8(4) . . ?
C8 C5 C6 109.3(6) . . ?
N1 C5 C7 110.0(5) . . ?
C8 C5 C7 105.9(4) . . ?
C6 C5 C7 110.3(5) . . ?
C5 C6 H6A 109.5 . . ?
C5 C6 H6B 109.5 . . ?
H6A C6 H6B 109.5 . . ?
C5 C6 H6C 109.5 . . ?
H6A C6 H6C 109.5 . . ?
H6B C6 H6C 109.5 . . ?
C5 C7 H7A 109.5 . . ?
C5 C7 H7B 109.5 . . ?
H7A C7 H7B 109.5 . . ?
C5 C7 H7C 109.5 . . ?
H7A C7 H7C 109.5 . . ?
H7B C7 H7C 109.5 . . ?
C5 C8 H8A 109.5 . . ?
C5 C8 H8B 109.5 . . ?
H8A C8 H8B 109.5 . . ?
C5 C8 H8C 109.5 . . ?
H8A C8 H8C 109.5 . . ?
H8B C8 H8C 109.5 . . ?
O1 C9 C10 109.7(5) . . ?
O1 C9 H9A 114(5) . . ?
C10 C9 H9A 109(5) . . ?
O1 C9 H9B 107(3) . . ?
C10 C9 H9B 106(3) . . ?
H9A C9 H9B 111(6) . . ?
O2 C10 C9 109.7(5) . . ?
O2 C10 H10A 96(4) . . ?
C9 C10 H10A 120(4) . . ?
O2 C10 H10B 98(3) . . ?
C9 C10 H10B 119(3) . . ?
H10A C10 H10B 109(5) . . ?
O2 C11 C12 106.9(5) . . ?
O2 C11 H11A 100(4) . . ?
C12 C11 H11A 115(3) . . ?
O2 C11 H11B 108(3) . . ?
C12 C11 H11B 108(3) . . ?
H11A C11 H11B 118(5) . . ?
O3 C12 C11 109.5(5) . . ?
O3 C12 H12A 108(3) . . ?
C11 C12 H12A 112(3) . . ?
O3 C12 H12B 113(3) . . ?
C11 C12 H12B 108(3) . . ?
H12A C12 H12B 107(4) . . ?
O3 C13 C14 110.1(6) . . ?
O3 C13 H13A 98(3) . . ?
C14 C13 H13A 119(3) . . ?
O3 C13 H13B 107(3) . . ?
C14 C13 H13B 111(3) . . ?
H13A C13 H13B 112(5) . . ?
O4 C14 C13 108.6(5) . . ?
O4 C14 H14A 109(3) . . ?
C13 C14 H14A 105(3) . . ?
O4 C14 H14B 110(3) . . ?
C13 C14 H14B 110(4) . . ?
H14A C14 H14B 113(4) . . ?
O4 C15 C16 109.0(5) . . ?
O4 C15 H15A 112(3) . . ?
C16 C15 H15A 109(4) . . ?
O4 C15 H15B 110(3) . . ?
C16 C15 H15B 105(3) . . ?
H15A C15 H15B 112(5) . . ?
O5 C16 C15 109.0(5) . . ?
O5 C16 H16A 108(3) . . ?
C15 C16 H16A 113(3) . . ?
O5 C16 H16B 106(3) . . ?
C15 C16 H16B 110(3) . . ?
H16A C16 H16B 111(4) . . ?
O5 C17 C18 108.8(5) . . ?
O5 C17 H17A 106(3) . . ?
C18 C17 H17A 112(3) . . ?
O5 C17 H17B 101(3) . . ?
C18 C17 H17B 117(3) . . ?
H17A C17 H17B 111(4) . . ?
O6 C18 C17 108.9(5) . . ?
O6 C18 H18A 113(3) . . ?
C17 C18 H18A 109(3) . . ?
O6 C18 H18B 108(5) . . ?
C17 C18 H18B 115(4) . . ?
H18A C18 H18B 102(5) . . ?
O6 C19 C20 108.8(5) . . ?
O6 C19 H19A 108(3) . . ?
C20 C19 H19A 116(3) . . ?
O6 C19 H19B 113(5) . . ?
C20 C19 H19B 110(5) . . ?
H19A C19 H19B 101(6) . . ?
O1 C20 C19 109.6(5) . . ?
O1 C20 K1 52.2(2) . . ?
C19 C20 K1 85.4(4) . . ?
O1 C20 H20A 102(3) . . ?
C19 C20 H20A 114(3) . . ?
K1 C20 H20A 153(3) . . ?
O1 C20 H20B 114(3) . . ?
C19 C20 H20B 107(3) . . ?
K1 C20 H20B 79(3) . . ?
H20A C20 H20B 110(4) . . ?

loop_
_geom_bond_atom_site_label_1
_geom_bond_atom_site_label_2
_geom_bond_distance
_geom_bond_site_symmetry_2
_geom_bond_publ_flag
K1 O2 2.788(3) . ?
K1 O4 2.817(3) . ?
K1 O6 2.817(3) . ?
K1 O3 2.861(3) . ?
K1 O5 2.884(3) . ?
K1 O1 2.886(3) . ?
K1 B1 3.027(4) . ?
K1 C4 3.355(5) . ?
K1 C20 3.530(6) . ?
K1 H1B 2.73(3) . ?
K1 H2B 2.62(3) . ?
K1 H4A 2.81(4) . ?
O1 C20 1.420(8) . ?
O1 C9 1.424(9) . ?
O2 C10 1.407(9) . ?
O2 C11 1.437(7) . ?
O3 C12 1.412(8) . ?
O3 C13 1.440(8) . ?
O4 C14 1.396(8) . ?
O4 C15 1.451(8) . ?
O5 C16 1.399(8) . ?
O5 C17 1.448(7) . ?
O6 C18 1.412(8) . ?
O6 C19 1.445(8) . ?
N1 C1 1.461(6) . ?
N1 C5 1.498(5) . ?
N1 B1 1.547(5) . ?
B1 C4 1.643(6) . ?
B1 H1B 1.12(4) . ?
B1 H2B 1.19(4) . ?
C1 C2 1.523(8) . ?
C1 H1A 0.93(5) . ?
C1 H1C 1.06(4) . ?
C2 C3 1.512(8) . ?
C2 H2A 1.11(5) . ?
C2 H2C 1.01(6) . ?
C3 C4 1.520(6) . ?
C3 H3A 1.12(4) . ?
C3 H3B 0.99(6) . ?
C4 H4A 1.00(4) . ?
C4 H4B 1.03(4) . ?
C5 C8 1.506(7) . ?
C5 C6 1.538(7) . ?
C5 C7 1.548(7) . ?
C6 H6A 0.9800 . ?
C6 H6B 0.9800 . ?
C6 H6C 0.9800 . ?
C7 H7A 0.9800 . ?
C7 H7B 0.9800 . ?
C7 H7C 0.9800 . ?
C8 H8A 0.9800 . ?
C8 H8B 0.9800 . ?
C8 H8C 0.9800 . ?
C9 C10 1.458(12) . ?
C9 H9A 1.01(10) . ?
C9 H9B 0.95(6) . ?
C10 H10A 1.03(8) . ?
C10 H10B 1.01(5) . ?
C11 C12 1.470(10) . ?
C11 H11A 1.07(7) . ?
C11 H11B 1.03(6) . ?
C12 H12A 0.92(5) . ?
C12 H12B 0.96(6) . ?
C13 C14 1.476(11) . ?
C13 H13A 1.01(6) . ?
C13 H13B 0.87(6) . ?
C14 H14A 1.07(6) . ?
C14 H14B 1.00(6) . ?
C15 C16 1.477(10) . ?
C15 H15A 0.96(7) . ?
C15 H15B 0.96(6) . ?
C16 H16A 1.03(5) . ?
C16 H16B 1.08(7) . ?
C17 C18 1.456(11) . ?
C17 H17A 0.94(6) . ?
C17 H17B 1.00(5) . ?
C18 H18A 1.00(5) . ?
C18 H18B 0.96(9) . ?
C19 C20 1.464(11) . ?
C19 H19A 0.97(5) . ?
C19 H19B 0.85(9) . ?
C20 H20A 1.05(6) . ?
C20 H20B 0.96(6) . ?

loop_
_geom_torsion_atom_site_label_1
_geom_torsion_atom_site_label_2
_geom_torsion_atom_site_label_3
_geom_torsion_atom_site_label_4
_geom_torsion
_geom_torsion_site_symmetry_1
_geom_torsion_site_symmetry_2
_geom_torsion_site_symmetry_3
_geom_torsion_site_symmetry_4
_geom_torsion_publ_flag
O2 K1 O1 C20 -147.9(4) . . . . ?
O4 K1 O1 C20 120.4(5) . . . . ?
O6 K1 O1 C20 33.8(4) . . . . ?
O3 K1 O1 C20 -168.9(4) . . . . ?
O5 K1 O1 C20 59.6(4) . . . . ?
B1 K1 O1 C20 -61.3(4) . . . . ?
C4 K1 O1 C20 -32.6(4) . . . . ?
O2 K1 O1 C9 -26.8(4) . . . . ?
O4 K1 O1 C9 -118.5(5) . . . . ?
O6 K1 O1 C9 154.9(5) . . . . ?
O3 K1 O1 C9 -47.8(5) . . . . ?
O5 K1 O1 C9 -179.3(4) . . . . ?
B1 K1 O1 C9 59.7(5) . . . . ?
C4 K1 O1 C9 88.4(5) . . . . ?
C20 K1 O1 C9 121.1(6) . . . . ?
O4 K1 O2 C10 148.5(4) . . . . ?
O6 K1 O2 C10 -3.9(5) . . . . ?
O3 K1 O2 C10 152.2(5) . . . . ?
O5 K1 O2 C10 70.3(5) . . . . ?
O1 K1 O2 C10 -5.6(4) . . . . ?
B1 K1 O2 C10 -103.0(4) . . . . ?
C4 K1 O2 C10 -95.7(4) . . . . ?
C20 K1 O2 C10 -17.7(4) . . . . ?
O4 K1 O2 C11 0.2(4) . . . . ?
O6 K1 O2 C11 -152.1(4) . . . . ?
O3 K1 O2 C11 3.9(4) . . . . ?
O5 K1 O2 C11 -78.0(5) . . . . ?
O1 K1 O2 C11 -153.8(4) . . . . ?
B1 K1 O2 C11 108.7(4) . . . . ?
C4 K1 O2 C11 116.0(4) . . . . ?
C20 K1 O2 C11 -166.0(4) . . . . ?
O2 K1 O3 C12 29.6(4) . . . . ?
O4 K1 O3 C12 -154.1(4) . . . . ?
O6 K1 O3 C12 120.2(5) . . . . ?
O5 K1 O3 C12 -179.1(4) . . . . ?
O1 K1 O3 C12 50.6(4) . . . . ?
B1 K1 O3 C12 -53.0(4) . . . . ?
C4 K1 O3 C12 -77.2(4) . . . . ?
C20 K1 O3 C12 44.3(5) . . . . ?
O2 K1 O3 C13 154.5(5) . . . . ?
O4 K1 O3 C13 -29.3(5) . . . . ?
O6 K1 O3 C13 -115.0(6) . . . . ?
O5 K1 O3 C13 -54.3(5) . . . . ?
O1 K1 O3 C13 175.4(5) . . . . ?
B1 K1 O3 C13 71.8(5) . . . . ?
C4 K1 O3 C13 47.6(5) . . . . ?
C20 K1 O3 C13 169.1(5) . . . . ?
O2 K1 O4 C14 0.5(5) . . . . ?
O6 K1 O4 C14 153.5(5) . . . . ?
O3 K1 O4 C14 -3.2(5) . . . . ?
O5 K1 O4 C14 150.1(5) . . . . ?
O1 K1 O4 C14 79.1(6) . . . . ?
B1 K1 O4 C14 -99.1(5) . . . . ?
C4 K1 O4 C14 -127.1(5) . . . . ?
C20 K1 O4 C14 142.0(5) . . . . ?
O2 K1 O4 C15 -140.2(4) . . . . ?
O6 K1 O4 C15 12.8(4) . . . . ?
O3 K1 O4 C15 -143.9(4) . . . . ?
O5 K1 O4 C15 9.4(4) . . . . ?
O1 K1 O4 C15 -61.6(5) . . . . ?
B1 K1 O4 C15 120.2(4) . . . . ?
C4 K1 O4 C15 92.2(4) . . . . ?
C20 K1 O4 C15 1.3(5) . . . . ?
O2 K1 O5 C16 118.5(5) . . . . ?
O4 K1 O5 C16 24.9(4) . . . . ?
O6 K1 O5 C16 -151.6(5) . . . . ?
O3 K1 O5 C16 50.0(4) . . . . ?
O1 K1 O5 C16 -178.0(4) . . . . ?
B1 K1 O5 C16 -69.0(5) . . . . ?
C4 K1 O5 C16 -73.8(4) . . . . ?
C20 K1 O5 C16 -158.2(4) . . . . ?
O2 K1 O5 C17 -117.0(4) . . . . ?
O4 K1 O5 C17 149.4(4) . . . . ?
O6 K1 O5 C17 -27.0(4) . . . . ?
O3 K1 O5 C17 174.5(4) . . . . ?
O1 K1 O5 C17 -53.5(4) . . . . ?
B1 K1 O5 C17 55.6(4) . . . . ?
C4 K1 O5 C17 50.7(4) . . . . ?
C20 K1 O5 C17 -33.7(4) . . . . ?
O2 K1 O6 C18 144.8(4) . . . . ?
O4 K1 O6 C18 -8.2(4) . . . . ?
O3 K1 O6 C18 66.3(5) . . . . ?
O5 K1 O6 C18 -4.8(3) . . . . ?
O1 K1 O6 C18 146.5(4) . . . . ?
B1 K1 O6 C18 -120.3(4) . . . . ?
C4 K1 O6 C18 -98.7(4) . . . . ?
C20 K1 O6 C18 165.4(4) . . . . ?
O2 K1 O6 C19 -3.8(4) . . . . ?
O4 K1 O6 C19 -156.8(3) . . . . ?
O3 K1 O6 C19 -82.3(5) . . . . ?
O5 K1 O6 C19 -153.4(4) . . . . ?
O1 K1 O6 C19 -2.1(3) . . . . ?
B1 K1 O6 C19 91.0(3) . . . . ?
C4 K1 O6 C19 112.7(4) . . . . ?
C20 K1 O6 C19 16.8(3) . . . . ?
C1 N1 B1 C4 -56.3(5) . . . . ?
C5 N1 B1 C4 172.7(3) . . . . ?
C1 N1 B1 K1 110.2(10) . . . . ?
C5 N1 B1 K1 -20.8(11) . . . . ?
O2 K1 B1 N1 -0.4(10) . . . . ?
O4 K1 B1 N1 119.9(10) . . . . ?
O6 K1 B1 N1 -119.6(10) . . . . ?
O3 K1 B1 N1 58.0(10) . . . . ?
O5 K1 B1 N1 -177.1(9) . . . . ?
O1 K1 B1 N1 -59.4(10) . . . . ?
C4 K1 B1 N1 -167.2(11) . . . . ?
C20 K1 B1 N1 -79.4(10) . . . . ?
O2 K1 B1 C4 166.8(2) . . . . ?
O4 K1 B1 C4 -72.9(2) . . . . ?
O6 K1 B1 C4 47.6(2) . . . . ?
O3 K1 B1 C4 -134.8(2) . . . . ?
O5 K1 B1 C4 -9.9(3) . . . . ?
O1 K1 B1 C4 107.8(2) . . . . ?
C20 K1 B1 C4 87.8(3) . . . . ?
C5 N1 C1 C2 -168.8(4) . . . . ?
B1 N1 C1 C2 58.2(5) . . . . ?
N1 C1 C2 C3 -59.7(6) . . . . ?
C1 C2 C3 C4 57.5(6) . . . . ?
C2 C3 C4 B1 -55.8(5) . . . . ?
C2 C3 C4 K1 -127.5(4) . . . . ?
N1 B1 C4 C3 56.5(5) . . . . ?
K1 B1 C4 C3 -119.7(3) . . . . ?
N1 B1 C4 K1 176.2(3) . . . . ?
O2 K1 C4 C3 82.0(4) . . . . ?
O4 K1 C4 C3 -150.4(4) . . . . ?
O6 K1 C4 C3 -34.5(4) . . . . ?
O3 K1 C4 C3 151.7(3) . . . . ?
O5 K1 C4 C3 -91.8(4) . . . . ?
O1 K1 C4 C3 19.5(4) . . . . ?
B1 K1 C4 C3 97.1(4) . . . . ?
C20 K1 C4 C3 7.4(4) . . . . ?
O2 K1 C4 B1 -15.1(3) . . . . ?
O4 K1 C4 B1 112.5(2) . . . . ?
O6 K1 C4 B1 -131.6(3) . . . . ?
O3 K1 C4 B1 54.7(3) . . . . ?
O5 K1 C4 B1 171.1(2) . . . . ?
O1 K1 C4 B1 -77.6(2) . . . . ?
C20 K1 C4 B1 -89.7(3) . . . . ?
C1 N1 C5 C8 170.5(4) . . . . ?
B1 N1 C5 C8 -60.4(5) . . . . ?
C1 N1 C5 C6 -68.3(6) . . . . ?
B1 N1 C5 C6 60.9(6) . . . . ?
C1 N1 C5 C7 54.6(5) . . . . ?
B1 N1 C5 C7 -176.3(4) . . . . ?
C20 O1 C9 C10 174.4(5) . . . . ?
K1 O1 C9 C10 58.2(6) . . . . ?
C11 O2 C10 C9 -173.5(5) . . . . ?
K1 O2 C10 C9 36.8(7) . . . . ?
O1 C9 C10 O2 -64.7(7) . . . . ?
C10 O2 C11 C12 174.9(5) . . . . ?
K1 O2 C11 C12 -35.4(7) . . . . ?
C13 O3 C12 C11 177.2(5) . . . . ?
K1 O3 C12 C11 -63.3(5) . . . . ?
O2 C11 C12 O3 66.7(6) . . . . ?
C12 O3 C13 C14 -177.3(5) . . . . ?
K1 O3 C13 C14 62.4(5) . . . . ?
C15 O4 C14 C13 176.9(5) . . . . ?
K1 O4 C14 C13 34.8(7) . . . . ?
O3 C13 C14 O4 -67.1(6) . . . . ?
C14 O4 C15 C16 176.3(5) . . . . ?
K1 O4 C15 C16 -41.1(6) . . . . ?
C17 O5 C16 C15 177.2(5) . . . . ?
K1 O5 C16 C15 -57.1(5) . . . . ?
O4 C15 C16 O5 66.0(6) . . . . ?
C16 O5 C17 C18 -177.3(5) . . . . ?
K1 O5 C17 C18 57.3(6) . . . . ?
C19 O6 C18 C17 -175.2(5) . . . . ?
K1 O6 C18 C17 35.2(6) . . . . ?
O5 C17 C18 O6 -60.2(6) . . . . ?
C18 O6 C19 C20 179.4(5) . . . . ?
K1 O6 C19 C20 -29.5(5) . . . . ?
C9 O1 C20 C19 174.0(5) . . . . ?
K1 O1 C20 C19 -67.3(5) . . . . ?
C9 O1 C20 K1 -118.7(4) . . . . ?
O6 C19 C20 O1 67.5(5) . . . . ?
O6 C19 C20 K1 20.5(4) . . . . ?
O2 K1 C20 O1 27.7(4) . . . . ?
O4 K1 C20 O1 -118.6(5) . . . . ?
O6 K1 C20 O1 -134.0(4) . . . . ?
O3 K1 C20 O1 14.9(5) . . . . ?
O5 K1 C20 O1 -125.6(4) . . . . ?
B1 K1 C20 O1 119.0(4) . . . . ?
C4 K1 C20 O1 148.4(4) . . . . ?
O2 K1 C20 C19 147.0(3) . . . . ?
O4 K1 C20 C19 0.7(6) . . . . ?
O6 K1 C20 C19 -14.7(3) . . . . ?
O3 K1 C20 C19 134.2(3) . . . . ?
O5 K1 C20 C19 -6.3(3) . . . . ?
O1 K1 C20 C19 119.3(5) . . . . ?
B1 K1 C20 C19 -121.7(3) . . . . ?
C4 K1 C20 C19 -92.3(3) . . . . ?
